data_7014413
loop_
_publ_author_name
'Govender, Preshendren'
'Renfrew, Anna K.'
'Clavel, Catherine M.'
'Dyson, Paul J.'
'Therrien, Bruno'
'Smith, Gregory S.'

_publ_section_title
;
 Antiproliferative activity of chelating N,O- and N,N-ruthenium(II)
 arene functionalised poly(propyleneimine) dendrimer scaffolds.
;
_journal_issue 5
_journal_name_full 'Dalton transactions (Cambridge, England : 2003)'
_journal_page_first 1158
_journal_page_last 1167
_journal_paper_doi 10.1039/c0dt00761g
_journal_volume 40
_journal_year 2011
_chemical_formula_moiety 'C21 H30 Cl N2 Ru, F6 P'
_chemical_formula_sum 'C21 H30 Cl F6 N2 P Ru'
_chemical_formula_weight 591.96
_chemical_name_systematic
;
?
;
_space_group_IT_number 19
_symmetry_cell_setting orthorhombic
_symmetry_Int_Tables_number 19
_symmetry_space_group_name_Hall 'P 2ac 2ab'
_symmetry_space_group_name_H-M 'P 21 21 21'
_atom_sites_solution_hydrogens geom
_atom_sites_solution_primary direct
_atom_sites_solution_secondary difmap
_audit_creation_method SHELXL-97
_cell_angle_alpha 90.00
_cell_angle_beta 90.00
_cell_angle_gamma 90.00
_cell_formula_units_Z 4
_cell_length_a 12.4312(10)
_cell_length_b 13.1480(12)
_cell_length_c 14.1942(10)
_cell_measurement_reflns_used 8000
_cell_measurement_temperature 173(2)
_cell_measurement_theta_max 25.95
_cell_measurement_theta_min 2.10
_cell_volume 2320.0(3)
_computing_cell_refinement 'CELL (Stoe & Cie, 2000)'
_computing_data_collection 'EXPOSE (Stoe & Cie, 2000)'
_computing_data_reduction 'INTEGRATE (Stoe & Cie, 2000)'
_computing_molecular_graphics 'ORTEP-32 (Farrugia, 1997)'
_computing_publication_material 'SHELXL-97 (Sheldrick, 1997)'
_computing_structure_refinement 'SHELXL-97 (Sheldrick, 1997)'
_computing_structure_solution 'SHELXS-97 (Sheldrick, 1990)'
_diffrn_ambient_temperature 173(2)
_diffrn_detector_area_resol_mean 0.81\%A
_diffrn_measured_fraction_theta_full 0.999
_diffrn_measured_fraction_theta_max 0.984
_diffrn_measurement_device_type 'STOE IPDS'
_diffrn_measurement_method 'phi oscillation'
_diffrn_radiation_monochromator graphite
_diffrn_radiation_source 'fine-focus sealed tube'
_diffrn_radiation_type MoK\a
_diffrn_radiation_wavelength 0.71073
_diffrn_reflns_av_R_equivalents 0.0502
_diffrn_reflns_av_sigmaI/netI 0.0726
_diffrn_reflns_limit_h_max 13
_diffrn_reflns_limit_h_min -15
_diffrn_reflns_limit_k_max 16
_diffrn_reflns_limit_k_min -16
_diffrn_reflns_limit_l_max 14
_diffrn_reflns_limit_l_min -17
_diffrn_reflns_number 12042
_diffrn_reflns_theta_full 25.00
_diffrn_reflns_theta_max 26.18
_diffrn_reflns_theta_min 2.11
_diffrn_standards_decay_% 0
_diffrn_standards_interval_time 0
_diffrn_standards_number 0
_exptl_absorpt_coefficient_mu 0.920
_exptl_absorpt_correction_type none
_exptl_crystal_colour orange
_exptl_crystal_density_diffrn 1.695
_exptl_crystal_density_method 'not measured'
_exptl_crystal_description block
_exptl_crystal_F_000 1200
_exptl_crystal_size_max 0.24
_exptl_crystal_size_mid 0.21
_exptl_crystal_size_min 0.16
_refine_diff_density_max 0.710
_refine_diff_density_min -1.485
_refine_diff_density_rms 0.109
_refine_ls_abs_structure_details 'Flack H D (1983), Acta Cryst. A39, 876-881'
_refine_ls_abs_structure_Flack 0.52(3)
_refine_ls_extinction_method none
_refine_ls_goodness_of_fit_ref 0.929
_refine_ls_hydrogen_treatment constr
_refine_ls_matrix_type full
_refine_ls_number_parameters 297
_refine_ls_number_reflns 4563
_refine_ls_number_restraints 0
_refine_ls_restrained_S_all 0.929
_refine_ls_R_factor_all 0.0525
_refine_ls_R_factor_gt 0.0335
_refine_ls_shift/su_max 0.014
_refine_ls_shift/su_mean 0.000
_refine_ls_structure_factor_coef Fsqd
_refine_ls_weighting_details 'calc w=1/[\s^2^(Fo^2^)+(0.0298P)^2^] where P=(Fo^2^+2Fc^2^)/3'
_refine_ls_weighting_scheme calc
_refine_ls_wR_factor_gt 0.0617
_refine_ls_wR_factor_ref 0.0671
_reflns_number_gt 3610
_reflns_number_total 4563
_reflns_threshold_expression >2sigma(I)
_cod_data_source_file C0DT00761G.TXT
_cod_data_source_block d:compound12PF6
_cod_depositor_comments
;
The following automatic conversions were performed:
'_symmetry_cell_setting' value 'Orthorhombic' changed to 'orthorhombic'
according to '/home/saulius/struct/CIF-dictionaries/cif_core.dic'
dictionary named 'cif_core.dic' version 2.4.1 from 2010-06-29.

Automatic conversion script
Id: cif_fix_enum 1555 2011-01-17 13:19:09Z saulius 

The following automatic conversions were performed:
'_atom_site_symetry_multiplicity' tag replaced with
'_atom_site_symmetry_multiplicity'.

Automatic conversion script
Id: cif_correct_tags 1440 2010-10-19 06:21:57Z saulius 
;
_cod_original_sg_symbol_H-M 'P 212121'
_cod_database_code 7014413

loop_
_symmetry_equiv_pos_as_xyz
'x, y, z'
'-x+1/2, -y, z+1/2'
'x+1/2, -y+1/2, -z'
'-x, y+1/2, -z+1/2'

loop_
_atom_site_label
_atom_site_type_symbol
_atom_site_fract_x
_atom_site_fract_y
_atom_site_fract_z
_atom_site_U_iso_or_equiv
_atom_site_adp_type
_atom_site_occupancy
_atom_site_symmetry_multiplicity
_atom_site_calc_flag
_atom_site_refinement_flags
_atom_site_disorder_assembly
_atom_site_disorder_group
C1 C 0.0894(5) 0.2462(4) -0.1566(4) 0.0442(15) Uani 1 1 d . . .
H1A H 0.1616 0.2394 -0.1797 0.066 Uiso 1 1 calc R . .
H1B H 0.0419 0.2056 -0.1942 0.066 Uiso 1 1 calc R . .
H1C H 0.0864 0.2237 -0.0923 0.066 Uiso 1 1 calc R . .
C2 C 0.0551(4) 0.3576(3) -0.1621(3) 0.0313(12) Uani 1 1 d . . .
H2A H 0.0482 0.3771 -0.2277 0.038 Uiso 1 1 calc R . .
H2B H -0.0149 0.3652 -0.1326 0.038 Uiso 1 1 calc R . .
C3 C 0.1342(4) 0.4277(3) -0.1143(3) 0.0246(11) Uani 1 1 d . . .
H3A H 0.2057 0.4149 -0.1389 0.030 Uiso 1 1 calc R . .
H3B H 0.1156 0.4976 -0.1287 0.030 Uiso 1 1 calc R . .
C4 C 0.2128(4) 0.3631(3) 0.0237(3) 0.0218(11) Uani 1 1 d . . .
H4 H 0.2700 0.3412 -0.0132 0.026 Uiso 1 1 calc R . .
C5 C 0.2087(4) 0.3411(3) 0.1226(4) 0.0212(10) Uani 1 1 d . . .
C6 C 0.2830(4) 0.2790(3) 0.1678(4) 0.0294(12) Uani 1 1 d . . .
H6 H 0.3411 0.2523 0.1348 0.035 Uiso 1 1 calc R . .
C7 C 0.2696(4) 0.2574(3) 0.2616(4) 0.0306(12) Uani 1 1 d . . .
H7 H 0.3193 0.2173 0.2935 0.037 Uiso 1 1 calc R . .
C8 C 0.1802(4) 0.2967(3) 0.3083(4) 0.0278(11) Uani 1 1 d . . .
H8 H 0.1683 0.2817 0.3715 0.033 Uiso 1 1 calc R . .
C9 C 0.1093(4) 0.3584(3) 0.2591(3) 0.0222(10) Uani 1 1 d . . .
H9 H 0.0497 0.3846 0.2904 0.027 Uiso 1 1 calc R . .
C10 C -0.0451(4) 0.5700(3) 0.1941(3) 0.0204(11) Uani 1 1 d . . .
C11 C -0.1328(4) 0.5280(3) 0.1449(3) 0.0216(10) Uani 1 1 d . . .
C12 C -0.1373(3) 0.5361(4) 0.0438(3) 0.0215(9) Uani 1 1 d . . .
C13 C -0.0563(4) 0.5877(3) -0.0062(3) 0.0208(11) Uani 1 1 d . . .
C14 C 0.0374(4) 0.6234(3) 0.0438(3) 0.0190(10) Uani 1 1 d . . .
C15 C 0.0435(4) 0.6147(3) 0.1433(3) 0.0201(11) Uani 1 1 d . . .
C16 C -0.0405(5) 0.5696(4) 0.3000(3) 0.0377(14) Uani 1 1 d . . .
H16A H -0.0601 0.6355 0.3234 0.057 Uiso 1 1 calc R . .
H16B H 0.0312 0.5534 0.3201 0.057 Uiso 1 1 calc R . .
H16C H -0.0897 0.5196 0.3240 0.057 Uiso 1 1 calc R . .
C17 C -0.2227(4) 0.4753(4) 0.1965(4) 0.0394(13) Uani 1 1 d . . .
H17A H -0.2103 0.4032 0.1963 0.059 Uiso 1 1 calc R . .
H17B H -0.2898 0.4897 0.1658 0.059 Uiso 1 1 calc R . .
H17C H -0.2254 0.4993 0.2603 0.059 Uiso 1 1 calc R . .
C18 C -0.2298(4) 0.4911(4) -0.0087(4) 0.0386(14) Uani 1 1 d . . .
H18A H -0.2848 0.5417 -0.0167 0.058 Uiso 1 1 calc R . .
H18B H -0.2584 0.4347 0.0262 0.058 Uiso 1 1 calc R . .
H18C H -0.2058 0.4681 -0.0693 0.058 Uiso 1 1 calc R . .
C19 C -0.0695(5) 0.6053(4) -0.1103(3) 0.0354(13) Uani 1 1 d . . .
H19A H -0.0672 0.5412 -0.1428 0.053 Uiso 1 1 calc R . .
H19B H -0.0124 0.6481 -0.1326 0.053 Uiso 1 1 calc R . .
H19C H -0.1375 0.6377 -0.1219 0.053 Uiso 1 1 calc R . .
C20 C 0.1291(4) 0.6716(4) -0.0088(4) 0.0323(13) Uani 1 1 d . . .
H20A H 0.1294 0.7435 0.0029 0.048 Uiso 1 1 calc R . .
H20B H 0.1206 0.6595 -0.0751 0.048 Uiso 1 1 calc R . .
H20C H 0.1958 0.6426 0.0122 0.048 Uiso 1 1 calc R . .
C21 C 0.1388(4) 0.6556(4) 0.1955(4) 0.0362(13) Uani 1 1 d . . .
H21A H 0.1912 0.6800 0.1513 0.054 Uiso 1 1 calc R . .
H21B H 0.1699 0.6026 0.2332 0.054 Uiso 1 1 calc R . .
H21C H 0.1163 0.7105 0.2356 0.054 Uiso 1 1 calc R . .
Cl Cl -0.06643(9) 0.29888(7) 0.06537(8) 0.0252(3) Uani 1 1 d . . .
F1 F -0.0089(2) 0.54036(19) -0.4692(2) 0.0463(7) Uani 1 1 d . . .
F2 F -0.0408(2) 0.3973(2) -0.3857(2) 0.0442(8) Uani 1 1 d . . .
F3 F 0.1065(3) 0.3270(2) -0.4492(3) 0.0526(10) Uani 1 1 d . . .
F4 F 0.1387(2) 0.4699(2) -0.5325(2) 0.0387(7) Uani 1 1 d . . .
F5 F 0.1205(3) 0.4770(3) -0.3743(2) 0.0558(9) Uani 1 1 d . . .
F6 F -0.0212(2) 0.38969(18) -0.54305(18) 0.0362(6) Uani 1 1 d . . .
N1 N 0.1351(3) 0.4139(3) -0.0118(3) 0.0202(9) Uani 1 1 d . . .
N2 N 0.1235(3) 0.3817(3) 0.1680(3) 0.0191(9) Uani 1 1 d . . .
P P 0.04903(10) 0.43464(8) -0.45810(9) 0.0249(3) Uani 1 1 d . . .
Ru Ru 0.01635(3) 0.46263(2) 0.08196(2) 0.01560(8) Uani 1 1 d . . .

loop_
_atom_site_aniso_label
_atom_site_aniso_U_11
_atom_site_aniso_U_22
_atom_site_aniso_U_33
_atom_site_aniso_U_23
_atom_site_aniso_U_13
_atom_site_aniso_U_12
C1 0.051(4) 0.037(3) 0.044(4) -0.009(2) 0.007(3) -0.005(3)
C2 0.035(3) 0.040(3) 0.019(3) -0.004(2) 0.003(2) -0.003(2)
C3 0.027(3) 0.028(2) 0.019(3) 0.0041(18) 0.012(2) 0.0037(19)
C4 0.017(3) 0.022(2) 0.026(3) -0.0041(19) 0.004(2) -0.0023(19)
C5 0.016(2) 0.019(2) 0.029(3) -0.0020(19) -0.003(2) 0.0024(18)
C6 0.024(3) 0.027(2) 0.037(3) -0.008(2) -0.006(2) 0.005(2)
C7 0.036(3) 0.023(2) 0.033(3) -0.001(2) -0.019(3) 0.008(2)
C8 0.037(3) 0.024(2) 0.022(3) -0.002(2) -0.010(2) 0.003(2)
C9 0.027(3) 0.023(2) 0.017(3) -0.0013(19) -0.002(2) 0.0020(19)
C10 0.024(3) 0.0168(19) 0.020(2) -0.0054(16) 0.004(2) 0.0088(17)
C11 0.016(2) 0.023(2) 0.026(3) -0.001(2) 0.0032(19) 0.004(2)
C12 0.015(2) 0.024(2) 0.025(2) 0.001(2) -0.0020(18) 0.007(2)
C13 0.027(3) 0.019(2) 0.016(2) 0.0081(18) 0.000(2) 0.0113(19)
C14 0.014(3) 0.0100(17) 0.033(3) 0.0001(17) -0.003(2) 0.0021(16)
C15 0.024(3) 0.0164(19) 0.020(2) -0.0043(17) 0.000(2) 0.0041(17)
C16 0.056(4) 0.035(3) 0.022(3) -0.0021(19) 0.003(3) 0.009(2)
C17 0.027(3) 0.048(3) 0.043(3) 0.004(3) 0.017(2) -0.008(3)
C18 0.023(3) 0.047(3) 0.046(4) -0.002(2) -0.014(3) 0.002(2)
C19 0.047(3) 0.041(3) 0.018(3) 0.002(2) -0.005(2) 0.009(2)
C20 0.028(3) 0.030(3) 0.039(3) 0.008(2) 0.016(3) 0.002(2)
C21 0.023(3) 0.048(3) 0.038(3) -0.012(3) -0.010(3) -0.004(2)
Cl 0.0260(6) 0.0200(5) 0.0295(7) -0.0001(4) -0.0009(5) -0.0068(4)
F1 0.0489(19) 0.0335(12) 0.0565(17) -0.0007(13) 0.0019(16) 0.0172(17)
F2 0.037(2) 0.0709(18) 0.0249(16) 0.0072(13) 0.0052(14) -0.0152(15)
F3 0.0391(18) 0.0358(15) 0.083(3) 0.0227(16) 0.0008(18) 0.0076(13)
F4 0.0282(15) 0.0422(15) 0.0458(18) 0.0067(15) 0.0107(13) -0.0091(14)
F5 0.055(2) 0.076(2) 0.0371(19) 0.0080(18) -0.0187(16) -0.0316(19)
F6 0.0367(16) 0.0450(14) 0.0269(14) -0.0005(11) -0.0021(15) -0.0150(13)
N1 0.023(2) 0.0193(18) 0.018(2) -0.0011(16) -0.0028(19) -0.0019(16)
N2 0.018(2) 0.0204(18) 0.019(2) -0.0068(15) 0.0006(17) -0.0021(15)
P 0.0204(7) 0.0291(6) 0.0252(7) 0.0050(5) -0.0007(5) -0.0024(4)
Ru 0.01532(16) 0.01729(13) 0.01419(15) 0.00019(14) 0.00018(15) 0.00086(14)

loop_
_atom_type_symbol
_atom_type_description
_atom_type_scat_dispersion_real
_atom_type_scat_dispersion_imag
_atom_type_scat_source
C C 0.0033 0.0016 'International Tables Vol C Tables 4.2.6.8 and 6.1.1.4'
H H 0.0000 0.0000 'International Tables Vol C Tables 4.2.6.8 and 6.1.1.4'
Cl Cl 0.1484 0.1585 'International Tables Vol C Tables 4.2.6.8 and 6.1.1.4'
F F 0.0171 0.0103 'International Tables Vol C Tables 4.2.6.8 and 6.1.1.4'
N N 0.0061 0.0033 'International Tables Vol C Tables 4.2.6.8 and 6.1.1.4'
P P 0.1023 0.0942 'International Tables Vol C Tables 4.2.6.8 and 6.1.1.4'
Ru Ru -1.2594 0.8363 'International Tables Vol C Tables 4.2.6.8 and 6.1.1.4'

loop_
_geom_angle_atom_site_label_1
_geom_angle_atom_site_label_2
_geom_angle_atom_site_label_3
_geom_angle
_geom_angle_site_symmetry_1
_geom_angle_site_symmetry_3
_geom_angle_publ_flag
C2 C1 H1A 109.5 . . ?
C2 C1 H1B 109.5 . . ?
H1A C1 H1B 109.5 . . ?
C2 C1 H1C 109.5 . . ?
H1A C1 H1C 109.5 . . ?
H1B C1 H1C 109.5 . . ?
C3 C2 C1 112.4(4) . . ?
C3 C2 H2A 109.1 . . ?
C1 C2 H2A 109.1 . . ?
C3 C2 H2B 109.1 . . ?
C1 C2 H2B 109.1 . . ?
H2A C2 H2B 107.9 . . ?
N1 C3 C2 112.1(4) . . ?
N1 C3 H3A 109.2 . . ?
C2 C3 H3A 109.2 . . ?
N1 C3 H3B 109.2 . . ?
C2 C3 H3B 109.2 . . ?
H3A C3 H3B 107.9 . . ?
N1 C4 C5 117.8(5) . . ?
N1 C4 H4 121.1 . . ?
C5 C4 H4 121.1 . . ?
N2 C5 C6 122.2(5) . . ?
N2 C5 C4 114.5(4) . . ?
C6 C5 C4 123.2(5) . . ?
C7 C6 C5 119.3(5) . . ?
C7 C6 H6 120.3 . . ?
C5 C6 H6 120.3 . . ?
C6 C7 C8 118.8(5) . . ?
C6 C7 H7 120.6 . . ?
C8 C7 H7 120.6 . . ?
C9 C8 C7 119.0(5) . . ?
C9 C8 H8 120.5 . . ?
C7 C8 H8 120.5 . . ?
N2 C9 C8 122.4(5) . . ?
N2 C9 H9 118.8 . . ?
C8 C9 H9 118.8 . . ?
C11 C10 C15 120.2(4) . . ?
C11 C10 C16 121.6(5) . . ?
C15 C10 C16 118.2(4) . . ?
C11 C10 Ru 70.6(2) . . ?
C15 C10 Ru 69.1(2) . . ?
C16 C10 Ru 133.5(3) . . ?
C10 C11 C12 119.7(4) . . ?
C10 C11 C17 121.0(4) . . ?
C12 C11 C17 119.3(4) . . ?
C10 C11 Ru 72.9(2) . . ?
C12 C11 Ru 70.2(3) . . ?
C17 C11 Ru 129.4(3) . . ?
C13 C12 C11 120.7(4) . . ?
C13 C12 C18 119.4(4) . . ?
C11 C12 C18 119.9(5) . . ?
C13 C12 Ru 73.5(2) . . ?
C11 C12 Ru 71.9(3) . . ?
C18 C12 Ru 128.0(3) . . ?
C12 C13 C14 119.1(4) . . ?
C12 C13 C19 119.4(5) . . ?
C14 C13 C19 121.4(4) . . ?
C12 C13 Ru 69.8(2) . . ?
C14 C13 Ru 69.0(2) . . ?
C19 C13 Ru 134.5(3) . . ?
C15 C14 C13 120.4(4) . . ?
C15 C14 C20 119.2(5) . . ?
C13 C14 C20 120.4(4) . . ?
C15 C14 Ru 71.5(2) . . ?
C13 C14 Ru 73.3(2) . . ?
C20 C14 Ru 128.2(3) . . ?
C14 C15 C10 119.3(4) . . ?
C14 C15 C21 120.4(5) . . ?
C10 C15 C21 120.2(4) . . ?
C14 C15 Ru 70.9(2) . . ?
C10 C15 Ru 73.2(2) . . ?
C21 C15 Ru 130.0(3) . . ?
C10 C16 H16A 109.5 . . ?
C10 C16 H16B 109.5 . . ?
H16A C16 H16B 109.5 . . ?
C10 C16 H16C 109.5 . . ?
H16A C16 H16C 109.5 . . ?
H16B C16 H16C 109.5 . . ?
C11 C17 H17A 109.5 . . ?
C11 C17 H17B 109.5 . . ?
H17A C17 H17B 109.5 . . ?
C11 C17 H17C 109.5 . . ?
H17A C17 H17C 109.5 . . ?
H17B C17 H17C 109.5 . . ?
C12 C18 H18A 109.5 . . ?
C12 C18 H18B 109.5 . . ?
H18A C18 H18B 109.5 . . ?
C12 C18 H18C 109.5 . . ?
H18A C18 H18C 109.5 . . ?
H18B C18 H18C 109.5 . . ?
C13 C19 H19A 109.5 . . ?
C13 C19 H19B 109.5 . . ?
H19A C19 H19B 109.5 . . ?
C13 C19 H19C 109.5 . . ?
H19A C19 H19C 109.5 . . ?
H19B C19 H19C 109.5 . . ?
C14 C20 H20A 109.5 . . ?
C14 C20 H20B 109.5 . . ?
H20A C20 H20B 109.5 . . ?
C14 C20 H20C 109.5 . . ?
H20A C20 H20C 109.5 . . ?
H20B C20 H20C 109.5 . . ?
C15 C21 H21A 109.5 . . ?
C15 C21 H21B 109.5 . . ?
H21A C21 H21B 109.5 . . ?
C15 C21 H21C 109.5 . . ?
H21A C21 H21C 109.5 . . ?
H21B C21 H21C 109.5 . . ?
C4 N1 C3 117.6(4) . . ?
C4 N1 Ru 116.3(3) . . ?
C3 N1 Ru 126.1(3) . . ?
C9 N2 C5 118.3(4) . . ?
C9 N2 Ru 126.5(3) . . ?
C5 N2 Ru 114.9(3) . . ?
F1 P F5 91.19(18) . . ?
F1 P F3 178.7(2) . . ?
F5 P F3 90.1(2) . . ?
F1 P F2 90.91(17) . . ?
F5 P F2 90.99(17) . . ?
F3 P F2 89.40(17) . . ?
F1 P F6 90.08(16) . . ?
F5 P F6 178.7(2) . . ?
F3 P F6 88.63(17) . . ?
F2 P F6 89.42(15) . . ?
F1 P F4 89.84(16) . . ?
F5 P F4 90.15(17) . . ?
F3 P F4 89.82(17) . . ?
F2 P F4 178.62(17) . . ?
F6 P F4 89.42(16) . . ?
N1 Ru N2 76.50(14) . . ?
N1 Ru C14 93.09(16) . . ?
N2 Ru C14 123.79(15) . . ?
N1 Ru C15 114.93(16) . . ?
N2 Ru C15 97.63(15) . . ?
C14 Ru C15 37.61(16) . . ?
N1 Ru C12 126.14(16) . . ?
N2 Ru C12 156.09(16) . . ?
C14 Ru C12 67.78(17) . . ?
C15 Ru C12 80.37(17) . . ?
N1 Ru C11 163.99(16) . . ?
N2 Ru C11 119.34(16) . . ?
C14 Ru C11 80.05(17) . . ?
C15 Ru C11 67.66(17) . . ?
C12 Ru C11 37.86(16) . . ?
N1 Ru C13 98.81(16) . . ?
N2 Ru C13 161.36(16) . . ?
C14 Ru C13 37.77(17) . . ?
C15 Ru C13 67.65(17) . . ?
C12 Ru C13 36.73(17) . . ?
C11 Ru C13 66.96(16) . . ?
N1 Ru C10 151.56(16) . . ?
N2 Ru C10 96.98(15) . . ?
C14 Ru C10 67.25(16) . . ?
C15 Ru C10 37.63(16) . . ?
C12 Ru C10 66.85(16) . . ?
C11 Ru C10 36.50(16) . . ?
C13 Ru C10 78.47(16) . . ?
N1 Ru Cl 88.00(10) . . ?
N2 Ru Cl 82.76(10) . . ?
C14 Ru Cl 152.92(13) . . ?
C15 Ru Cl 156.62(12) . . ?
C12 Ru Cl 89.85(13) . . ?
C11 Ru Cl 91.64(12) . . ?
C13 Ru Cl 115.36(13) . . ?
C10 Ru Cl 119.00(12) . . ?

loop_
_geom_bond_atom_site_label_1
_geom_bond_atom_site_label_2
_geom_bond_distance
_geom_bond_site_symmetry_2
_geom_bond_publ_flag
C1 C2 1.527(7) . ?
C1 H1A 0.9600 . ?
C1 H1B 0.9600 . ?
C1 H1C 0.9600 . ?
C2 C3 1.509(7) . ?
C2 H2A 0.9700 . ?
C2 H2B 0.9700 . ?
C3 N1 1.465(6) . ?
C3 H3A 0.9700 . ?
C3 H3B 0.9700 . ?
C4 N1 1.277(6) . ?
C4 C5 1.433(6) . ?
C4 H4 0.9300 . ?
C5 N2 1.351(6) . ?
C5 C6 1.390(7) . ?
C6 C7 1.372(8) . ?
C6 H6 0.9300 . ?
C7 C8 1.393(7) . ?
C7 H7 0.9300 . ?
C8 C9 1.387(6) . ?
C8 H8 0.9300 . ?
C9 N2 1.340(6) . ?
C9 H9 0.9300 . ?
C10 C11 1.407(6) . ?
C10 C15 1.442(6) . ?
C10 C16 1.504(6) . ?
C10 Ru 2.260(4) . ?
C11 C12 1.440(6) . ?
C11 C17 1.505(6) . ?
C11 Ru 2.230(4) . ?
C12 C13 1.407(6) . ?
C12 C18 1.492(7) . ?
C12 Ru 2.208(4) . ?
C13 C14 1.442(6) . ?
C13 C19 1.505(7) . ?
C13 Ru 2.255(4) . ?
C14 C15 1.420(6) . ?
C14 C20 1.502(7) . ?
C14 Ru 2.198(4) . ?
C15 C21 1.498(7) . ?
C15 Ru 2.206(4) . ?
C16 H16A 0.9600 . ?
C16 H16B 0.9600 . ?
C16 H16C 0.9600 . ?
C17 H17A 0.9600 . ?
C17 H17B 0.9600 . ?
C17 H17C 0.9600 . ?
C18 H18A 0.9600 . ?
C18 H18B 0.9600 . ?
C18 H18C 0.9600 . ?
C19 H19A 0.9600 . ?
C19 H19B 0.9600 . ?
C19 H19C 0.9600 . ?
C20 H20A 0.9600 . ?
C20 H20B 0.9600 . ?
C20 H20C 0.9600 . ?
C21 H21A 0.9600 . ?
C21 H21B 0.9600 . ?
C21 H21C 0.9600 . ?
Cl Ru 2.3979(10) . ?
F1 P 1.573(3) . ?
F2 P 1.596(3) . ?
F3 P 1.590(3) . ?
F4 P 1.604(3) . ?
F5 P 1.586(3) . ?
F6 P 1.602(3) . ?
N1 Ru 2.089(4) . ?
N2 Ru 2.097(4) . ?

loop_
_geom_hbond_atom_site_label_D
_geom_hbond_atom_site_label_H
_geom_hbond_atom_site_label_A
_geom_hbond_distance_DH
_geom_hbond_distance_HA
_geom_hbond_distance_DA
_geom_hbond_angle_DHA
_geom_hbond_site_symmetry_A
C4 H4 Cl 0.93 2.84 3.697(5) 153.6 3

loop_
_geom_torsion_atom_site_label_1
_geom_torsion_atom_site_label_2
_geom_torsion_atom_site_label_3
_geom_torsion_atom_site_label_4
_geom_torsion
_geom_torsion_site_symmetry_1
_geom_torsion_site_symmetry_2
_geom_torsion_site_symmetry_3
_geom_torsion_site_symmetry_4
_geom_torsion_publ_flag
C1 C2 C3 N1 -68.5(5) . . . . ?
N1 C4 C5 N2 -2.9(6) . . . . ?
N1 C4 C5 C6 174.0(4) . . . . ?
N2 C5 C6 C7 0.3(7) . . . . ?
C4 C5 C6 C7 -176.4(4) . . . . ?
C5 C6 C7 C8 1.5(7) . . . . ?
C6 C7 C8 C9 -1.7(7) . . . . ?
C7 C8 C9 N2 0.0(7) . . . . ?
C15 C10 C11 C12 -4.4(6) . . . . ?
C16 C10 C11 C12 175.8(4) . . . . ?
Ru C10 C11 C12 -54.4(4) . . . . ?
C15 C10 C11 C17 176.2(4) . . . . ?
C16 C10 C11 C17 -3.6(7) . . . . ?
Ru C10 C11 C17 126.2(4) . . . . ?
C15 C10 C11 Ru 50.0(3) . . . . ?
C16 C10 C11 Ru -129.8(4) . . . . ?
C10 C11 C12 C13 -1.5(7) . . . . ?
C17 C11 C12 C13 178.0(4) . . . . ?
Ru C11 C12 C13 -57.1(4) . . . . ?
C10 C11 C12 C18 179.7(4) . . . . ?
C17 C11 C12 C18 -0.9(7) . . . . ?
Ru C11 C12 C18 124.0(4) . . . . ?
C10 C11 C12 Ru 55.6(4) . . . . ?
C17 C11 C12 Ru -124.9(4) . . . . ?
C11 C12 C13 C14 6.4(7) . . . . ?
C18 C12 C13 C14 -174.8(4) . . . . ?
Ru C12 C13 C14 -50.0(3) . . . . ?
C11 C12 C13 C19 -173.1(4) . . . . ?
C18 C12 C13 C19 5.8(6) . . . . ?
Ru C12 C13 C19 130.5(4) . . . . ?
C11 C12 C13 Ru 56.4(4) . . . . ?
C18 C12 C13 Ru -124.8(4) . . . . ?
C12 C13 C14 C15 -5.5(6) . . . . ?
C19 C13 C14 C15 173.9(4) . . . . ?
Ru C13 C14 C15 -55.9(3) . . . . ?
C12 C13 C14 C20 175.3(4) . . . . ?
C19 C13 C14 C20 -5.3(6) . . . . ?
Ru C13 C14 C20 124.9(4) . . . . ?
C12 C13 C14 Ru 50.4(4) . . . . ?
C19 C13 C14 Ru -130.2(4) . . . . ?
C13 C14 C15 C10 -0.2(6) . . . . ?
C20 C14 C15 C10 179.0(4) . . . . ?
Ru C14 C15 C10 -57.0(3) . . . . ?
C13 C14 C15 C21 -177.5(4) . . . . ?
C20 C14 C15 C21 1.7(6) . . . . ?
Ru C14 C15 C21 125.8(4) . . . . ?
C13 C14 C15 Ru 56.7(3) . . . . ?
C20 C14 C15 Ru -124.1(4) . . . . ?
C11 C10 C15 C14 5.2(6) . . . . ?
C16 C10 C15 C14 -175.0(4) . . . . ?
Ru C10 C15 C14 55.8(3) . . . . ?
C11 C10 C15 C21 -177.6(4) . . . . ?
C16 C10 C15 C21 2.3(6) . . . . ?
Ru C10 C15 C21 -126.9(4) . . . . ?
C11 C10 C15 Ru -50.6(3) . . . . ?
C16 C10 C15 Ru 129.2(4) . . . . ?
C5 C4 N1 C3 -174.2(4) . . . . ?
C5 C4 N1 Ru 2.5(5) . . . . ?
C2 C3 N1 C4 102.4(5) . . . . ?
C2 C3 N1 Ru -73.9(4) . . . . ?
C8 C9 N2 C5 1.7(6) . . . . ?
C8 C9 N2 Ru 174.1(3) . . . . ?
C6 C5 N2 C9 -1.9(6) . . . . ?
C4 C5 N2 C9 175.0(4) . . . . ?
C6 C5 N2 Ru -175.1(3) . . . . ?
C4 C5 N2 Ru 1.8(5) . . . . ?
C4 N1 Ru N2 -1.2(3) . . . . ?
C3 N1 Ru N2 175.2(4) . . . . ?
C4 N1 Ru C14 122.9(3) . . . . ?
C3 N1 Ru C14 -60.7(4) . . . . ?
C4 N1 Ru C15 91.1(3) . . . . ?
C3 N1 Ru C15 -92.5(4) . . . . ?
C4 N1 Ru C12 -172.5(3) . . . . ?
C3 N1 Ru C12 3.8(4) . . . . ?
C4 N1 Ru C11 -173.2(5) . . . . ?
C3 N1 Ru C11 3.2(8) . . . . ?
C4 N1 Ru C13 160.5(3) . . . . ?
C3 N1 Ru C13 -23.2(4) . . . . ?
C4 N1 Ru C10 78.4(5) . . . . ?
C3 N1 Ru C10 -105.2(5) . . . . ?
C4 N1 Ru Cl -84.2(3) . . . . ?
C3 N1 Ru Cl 92.2(4) . . . . ?
C9 N2 Ru N1 -173.0(4) . . . . ?
C5 N2 Ru N1 -0.4(3) . . . . ?
C9 N2 Ru C14 102.4(4) . . . . ?
C5 N2 Ru C14 -85.1(3) . . . . ?
C9 N2 Ru C15 73.1(4) . . . . ?
C5 N2 Ru C15 -114.3(3) . . . . ?
C9 N2 Ru C12 -10.4(6) . . . . ?
C5 N2 Ru C12 162.2(4) . . . . ?
C9 N2 Ru C11 4.4(4) . . . . ?
C5 N2 Ru C11 177.0(3) . . . . ?
C9 N2 Ru C13 109.6(6) . . . . ?
C5 N2 Ru C13 -77.8(6) . . . . ?
C9 N2 Ru C10 35.1(4) . . . . ?
C5 N2 Ru C10 -152.3(3) . . . . ?
C9 N2 Ru Cl -83.4(3) . . . . ?
C5 N2 Ru Cl 89.2(3) . . . . ?
C15 C14 Ru N1 -128.4(3) . . . . ?
C13 C14 Ru N1 100.4(3) . . . . ?
C20 C14 Ru N1 -15.4(5) . . . . ?
C15 C14 Ru N2 -52.6(3) . . . . ?
C13 C14 Ru N2 176.2(2) . . . . ?
C20 C14 Ru N2 60.4(5) . . . . ?
C13 C14 Ru C15 -131.1(4) . . . . ?
C20 C14 Ru C15 113.0(6) . . . . ?
C15 C14 Ru C12 103.6(3) . . . . ?
C13 C14 Ru C12 -27.6(3) . . . . ?
C20 C14 Ru C12 -143.4(5) . . . . ?
C15 C14 Ru C11 66.1(3) . . . . ?
C13 C14 Ru C11 -65.0(3) . . . . ?
C20 C14 Ru C11 179.2(5) . . . . ?
C15 C14 Ru C13 131.1(4) . . . . ?
C20 C14 Ru C13 -115.8(5) . . . . ?
C15 C14 Ru C10 30.4(3) . . . . ?
C13 C14 Ru C10 -100.8(3) . . . . ?
C20 C14 Ru C10 143.4(5) . . . . ?
C15 C14 Ru Cl 139.9(3) . . . . ?
C13 C14 Ru Cl 8.8(4) . . . . ?
C20 C14 Ru Cl -107.1(4) . . . . ?
C14 C15 Ru N1 59.6(3) . . . . ?
C10 C15 Ru N1 -170.2(2) . . . . ?
C21 C15 Ru N1 -54.5(5) . . . . ?
C14 C15 Ru N2 138.2(3) . . . . ?
C10 C15 Ru N2 -91.6(3) . . . . ?
C21 C15 Ru N2 24.1(5) . . . . ?
C10 C15 Ru C14 130.2(4) . . . . ?
C21 C15 Ru C14 -114.1(6) . . . . ?
C14 C15 Ru C12 -65.9(3) . . . . ?
C10 C15 Ru C12 64.3(3) . . . . ?
C21 C15 Ru C12 -180.0(5) . . . . ?
C14 C15 Ru C11 -103.1(3) . . . . ?
C10 C15 Ru C11 27.1(3) . . . . ?
C21 C15 Ru C11 142.8(5) . . . . ?
C14 C15 Ru C13 -29.9(3) . . . . ?
C10 C15 Ru C13 100.3(3) . . . . ?
C21 C15 Ru C13 -144.0(5) . . . . ?
C14 C15 Ru C10 -130.2(4) . . . . ?
C21 C15 Ru C10 115.7(6) . . . . ?
C14 C15 Ru Cl -132.4(3) . . . . ?
C10 C15 Ru Cl -2.1(5) . . . . ?
C21 C15 Ru Cl 113.5(5) . . . . ?
C13 C12 Ru N1 -48.6(3) . . . . ?
C11 C12 Ru N1 -179.7(3) . . . . ?
C18 C12 Ru N1 66.0(5) . . . . ?
C13 C12 Ru N2 152.4(3) . . . . ?
C11 C12 Ru N2 21.3(6) . . . . ?
C18 C12 Ru N2 -92.9(5) . . . . ?
C13 C12 Ru C14 28.3(3) . . . . ?
C11 C12 Ru C14 -102.8(3) . . . . ?
C18 C12 Ru C14 143.0(5) . . . . ?
C13 C12 Ru C15 65.3(3) . . . . ?
C11 C12 Ru C15 -65.8(3) . . . . ?
C18 C12 Ru C15 180.0(5) . . . . ?
C13 C12 Ru C11 131.1(4) . . . . ?
C18 C12 Ru C11 -114.3(6) . . . . ?
C11 C12 Ru C13 -131.1(4) . . . . ?
C18 C12 Ru C13 114.6(5) . . . . ?
C13 C12 Ru C10 102.1(3) . . . . ?
C11 C12 Ru C10 -29.0(3) . . . . ?
C18 C12 Ru C10 -143.3(5) . . . . ?
C13 C12 Ru Cl -136.0(3) . . . . ?
C11 C12 Ru Cl 92.9(3) . . . . ?
C18 C12 Ru Cl -21.4(4) . . . . ?
C10 C11 Ru N1 -130.6(5) . . . . ?
C12 C11 Ru N1 0.8(8) . . . . ?
C17 C11 Ru N1 113.0(6) . . . . ?
C10 C11 Ru N2 58.3(3) . . . . ?
C12 C11 Ru N2 -170.3(3) . . . . ?
C17 C11 Ru N2 -58.1(5) . . . . ?
C10 C11 Ru C14 -65.0(3) . . . . ?
C12 C11 Ru C14 66.4(3) . . . . ?
C17 C11 Ru C14 178.6(5) . . . . ?
C10 C11 Ru C15 -27.9(2) . . . . ?
C12 C11 Ru C15 103.5(3) . . . . ?
C17 C11 Ru C15 -144.3(5) . . . . ?
C10 C11 Ru C12 -131.4(4) . . . . ?
C17 C11 Ru C12 112.2(6) . . . . ?
C10 C11 Ru C13 -102.1(3) . . . . ?
C12 C11 Ru C13 29.3(3) . . . . ?
C17 C11 Ru C13 141.5(5) . . . . ?
C12 C11 Ru C10 131.4(4) . . . . ?
C17 C11 Ru C10 -116.4(6) . . . . ?
C10 C11 Ru Cl 140.9(2) . . . . ?
C12 C11 Ru Cl -87.6(3) . . . . ?
C17 C11 Ru Cl 24.6(4) . . . . ?
C12 C13 Ru N1 142.2(3) . . . . ?
C14 C13 Ru N1 -83.6(3) . . . . ?
C19 C13 Ru N1 30.3(6) . . . . ?
C12 C13 Ru N2 -144.1(5) . . . . ?
C14 C13 Ru N2 -9.9(6) . . . . ?
C19 C13 Ru N2 104.0(7) . . . . ?
C12 C13 Ru C14 -134.2(4) . . . . ?
C19 C13 Ru C14 113.9(6) . . . . ?
C12 C13 Ru C15 -104.4(3) . . . . ?
C14 C13 Ru C15 29.8(3) . . . . ?
C19 C13 Ru C15 143.7(6) . . . . ?
C14 C13 Ru C12 134.2(4) . . . . ?
C19 C13 Ru C12 -111.9(6) . . . . ?
C12 C13 Ru C11 -30.2(3) . . . . ?
C14 C13 Ru C11 104.0(3) . . . . ?
C19 C13 Ru C11 -142.1(6) . . . . ?
C12 C13 Ru C10 -66.6(3) . . . . ?
C14 C13 Ru C10 67.6(3) . . . . ?
C19 C13 Ru C10 -178.5(6) . . . . ?
C12 C13 Ru Cl 50.2(3) . . . . ?
C14 C13 Ru Cl -175.6(2) . . . . ?
C19 C13 Ru Cl -61.7(6) . . . . ?
C11 C10 Ru N1 153.9(3) . . . . ?
C15 C10 Ru N1 19.0(5) . . . . ?
C16 C10 Ru N1 -90.6(6) . . . . ?
C11 C10 Ru N2 -131.6(3) . . . . ?
C15 C10 Ru N2 93.5(3) . . . . ?
C16 C10 Ru N2 -16.1(5) . . . . ?
C11 C10 Ru C14 104.6(3) . . . . ?
C15 C10 Ru C14 -30.3(3) . . . . ?
C16 C10 Ru C14 -139.9(5) . . . . ?
C11 C10 Ru C15 134.9(4) . . . . ?
C16 C10 Ru C15 -109.6(6) . . . . ?
C11 C10 Ru C12 30.0(3) . . . . ?
C15 C10 Ru C12 -104.9(3) . . . . ?
C16 C10 Ru C12 145.6(5) . . . . ?
C15 C10 Ru C11 -134.9(4) . . . . ?
C16 C10 Ru C11 115.5(6) . . . . ?
C11 C10 Ru C13 66.7(3) . . . . ?
C15 C10 Ru C13 -68.2(3) . . . . ?
C16 C10 Ru C13 -177.8(6) . . . . ?
C11 C10 Ru Cl -46.1(3) . . . . ?
C15 C10 Ru Cl 179.0(2) . . . . ?
C16 C10 Ru Cl 69.5(5) . . . . ?
